data_7233902
loop_
_publ_author_name
'Oratai Pitayatanakul'
'Toshiki Higashino'
'Tomofumi Kadoya'
'Masaki Tanaka'
'Hirotaka Kojima'
'Minoru Ashizawa'
'Tadashi Kawamoto'
'Hidetoshi Matsumoto'
'Ken Ishikawa'
'Takehiko Mori'

_publ_section_title
;
 High performance ambipolar organic field-effect transistors based on
 indigo derivatives
;
_journal_name_full 'Journal of Materials Chemistry C'
_journal_page_first 9311
_journal_page_last 9317
_journal_paper_doi 10.1039/C4TC01563K
_journal_volume 2
_journal_year 2014
_chemical_formula_moiety 'C16 H8 Br2 N2 O2'
_chemical_formula_sum 'C16 H8 Br2 N2 O2'
_chemical_formula_weight 420.06
_space_group_IT_number 14
_space_group_name_Hall '-P 2ybc'
_space_group_name_H-M_alt 'P 1 21/c 1'
_symmetry_cell_setting monoclinic
_symmetry_Int_Tables_number 14
_symmetry_space_group_name_Hall '-P 2ybc'
_symmetry_space_group_name_H-M 'P 1 21/c 1'
_atom_sites_solution_hydrogens geom
_atom_sites_solution_primary direct
_atom_sites_solution_secondary difmap
_cell_angle_alpha 90.0000
_cell_angle_beta 110.23(4)
_cell_angle_gamma 90.0000
_cell_formula_units_Z 2
_cell_length_a 13.794(7)
_cell_length_b 4.462(4)
_cell_length_c 11.963(7)
_cell_measurement_reflns_used 25
_cell_measurement_temperature 298
_cell_measurement_theta_max 17.23
_cell_measurement_theta_min 14.96
_cell_volume 690.9(8)
_computing_cell_refinement WinAFC
_computing_data_collection WinAFC
_computing_data_reduction WinAFC
_computing_molecular_graphics 'CrystalStructure 4.0'
_computing_publication_material 'CrystalStructure 4.0 (Rigaku, 2010)'
_computing_structure_refinement 'SHELXL97 (Sheldrick, 2008)'
_computing_structure_solution 'Il Milione (Burla, et al., 2007)'
_diffrn_ambient_temperature 298
_diffrn_measured_fraction_theta_full 0.999
_diffrn_measured_fraction_theta_max 0.999
_diffrn_measurement_device_type 'Rigaku AFC7R'
_diffrn_measurement_method \w-2\q
_diffrn_radiation_type 'Mo K\a'
_diffrn_radiation_wavelength 0.71069
_diffrn_reflns_av_R_equivalents 0.0633
_diffrn_reflns_limit_h_max 19
_diffrn_reflns_limit_h_min -18
_diffrn_reflns_limit_k_max 6
_diffrn_reflns_limit_k_min 0
_diffrn_reflns_limit_l_max 8
_diffrn_reflns_limit_l_min -16
_diffrn_reflns_number 2356
_diffrn_reflns_theta_full 30.01
_diffrn_reflns_theta_max 30.01
_diffrn_standards_decay_% -0.665
_diffrn_standards_interval_count 150
_diffrn_standards_number 3
_exptl_absorpt_coefficient_mu 5.892
_exptl_absorpt_correction_T_max 0.308
_exptl_absorpt_correction_T_min 0.102
_exptl_absorpt_correction_type psi-scan
_exptl_absorpt_process_details '(North, Phillips & Mathews, 1968)'
_exptl_crystal_colour colorless
_exptl_crystal_density_diffrn 2.019
_exptl_crystal_density_method 'not measured'
_exptl_crystal_description prismatic
_exptl_crystal_F_000 408.00
_exptl_crystal_size_max 0.200
_exptl_crystal_size_mid 0.200
_exptl_crystal_size_min 0.200
_refine_diff_density_max 0.590
_refine_diff_density_min -0.740
_refine_ls_extinction_method none
_refine_ls_goodness_of_fit_ref 1.005
_refine_ls_hydrogen_treatment refxyz
_refine_ls_number_parameters 116
_refine_ls_number_reflns 2015
_refine_ls_number_restraints 0
_refine_ls_R_factor_gt 0.0447
_refine_ls_shift/su_max 0.000
_refine_ls_structure_factor_coef Fsqd
_refine_ls_weighting_details 'w = 1/[\s^2^(Fo^2^)+(0.0562P)^2^+0.9432P] where P=(Fo^2^+2Fc^2^)/3'
_refine_ls_weighting_scheme calc
_refine_ls_wR_factor_ref 0.1328
_reflns_number_gt 1201
_reflns_number_total 2015
_reflns_threshold_expression F^2^>2.0\s(F^2^)
_cod_data_source_file 1000001.cif
_cod_data_source_block PCOD1000001
_cod_original_cell_volume 690.8(8)
_cod_database_code 7233902

loop_
_symmetry_equiv_pos_site_id
_symmetry_equiv_pos_as_xyz
1 +X,+Y,+Z
2 -X,1/2+Y,1/2-Z
3 -X,-Y,-Z
4 +X,1/2-Y,1/2+Z

loop_
_atom_site_label
_atom_site_type_symbol
_atom_site_fract_x
_atom_site_fract_y
_atom_site_fract_z
_atom_site_U_iso_or_equiv
_atom_site_adp_type
_atom_site_occupancy
_atom_site_symmetry_multiplicity
_atom_site_calc_flag
_atom_site_refinement_flags
_atom_site_disorder_assembly
_atom_site_disorder_group
Br1 Br 0.44404(4) 0.20426(13) 0.36230(4) 0.0493(2) Uani 1.0 4 d . . .
O1 O 0.0793(3) 1.0089(8) 0.2338(3) 0.0385(7) Uani 1.0 4 d . . .
N1 N 0.0870(3) 0.7284(9) -0.0363(3) 0.0342(8) Uani 1.0 4 d . . .
C1 C 0.3317(4) 0.3641(11) 0.2342(4) 0.0364(10) Uani 1.0 4 d . . .
C2 C 0.2635(4) 0.5601(11) 0.2575(4) 0.0342(9) Uani 1.0 4 d . . .
C3 C 0.3215(4) 0.2761(11) 0.1183(5) 0.0398(10) Uani 1.0 4 d . . .
C4 C 0.1837(3) 0.6697(10) 0.1617(4) 0.0289(8) Uani 1.0 4 d . . .
C5 C 0.2396(4) 0.3870(12) 0.0209(5) 0.0378(10) Uani 1.0 4 d . . .
C6 C 0.1724(3) 0.5851(10) 0.0444(4) 0.0312(9) Uani 1.0 4 d . . .
C7 C 0.0999(4) 0.8783(10) 0.1544(4) 0.0301(9) Uani 1.0 4 d . . .
C8 C 0.0424(3) 0.9115(10) 0.0246(4) 0.0302(9) Uani 1.0 4 d . . .
H1 H 0.257(4) 0.612(11) 0.335(4) 0.031(12) Uiso 1.0 4 d . . .
H2 H 0.372(4) 0.146(10) 0.104(4) 0.023(11) Uiso 1.0 4 d . . .
H3 H 0.219(4) 0.317(11) -0.056(5) 0.033(12) Uiso 1.0 4 d . . .
H4 H 0.069(4) 0.700(11) -0.112(5) 0.039(14) Uiso 1.0 4 d . . .

loop_
_atom_site_aniso_label
_atom_site_aniso_U_11
_atom_site_aniso_U_22
_atom_site_aniso_U_33
_atom_site_aniso_U_12
_atom_site_aniso_U_13
_atom_site_aniso_U_23
Br1 0.0329(3) 0.0627(4) 0.0437(3) 0.0085(3) 0.00233(18) 0.0114(3)
O1 0.0388(17) 0.0508(19) 0.0251(14) 0.0070(16) 0.0102(13) 0.0002(13)
N1 0.0325(17) 0.046(3) 0.0211(15) 0.0066(17) 0.0060(13) 0.0004(15)
C1 0.028(2) 0.043(3) 0.033(2) 0.0004(18) 0.0034(17) 0.0063(18)
C2 0.037(3) 0.037(3) 0.028(2) -0.0014(19) 0.0098(17) 0.0026(17)
C3 0.031(2) 0.046(3) 0.041(3) 0.006(2) 0.0112(18) 0.000(2)
C4 0.0282(19) 0.035(3) 0.0230(17) -0.0001(17) 0.0080(15) 0.0020(16)
C5 0.035(3) 0.047(3) 0.033(2) 0.002(2) 0.0146(18) -0.0010(19)
C6 0.030(2) 0.036(3) 0.0265(19) -0.0010(18) 0.0081(16) 0.0013(17)
C7 0.0299(19) 0.036(3) 0.0217(17) 0.0011(17) 0.0052(15) 0.0039(15)
C8 0.029(2) 0.037(3) 0.0208(17) 0.0003(17) 0.0040(15) 0.0016(16)

loop_
_atom_type_symbol
_atom_type_description
_atom_type_scat_dispersion_real
_atom_type_scat_dispersion_imag
_atom_type_scat_source
C C 0.0033 0.0016
;
International Tables for Crystallography
(1992, Vol. C, Tables 4.2.6.8 and 6.1.1.4)
;
H H 0.0000 0.0000
;
International Tables for Crystallography
(1992, Vol. C, Table 6.1.1.4)
;
N N 0.0061 0.0033
;
International Tables for Crystallography
(1992, Vol. C, Tables 4.2.6.8 and 6.1.1.4)
;
O O 0.0106 0.0060
;
International Tables for Crystallography
(1992, Vol. C, Tables 4.2.6.8 and 6.1.1.4)
;
Br Br -0.2901 2.4595
;
International Tables for Crystallography
(1992, Vol. C, Tables 4.2.6.8 and 6.1.1.4)
;

loop_
_geom_angle_atom_site_label_1
_geom_angle_atom_site_label_2
_geom_angle_atom_site_label_3
_geom_angle
_geom_angle_publ_flag
_geom_angle_site_symmetry_1
_geom_angle_site_symmetry_2
_geom_angle_site_symmetry_3
C6 N1 C8 109.4(4) yes . . .
Br1 C1 C2 119.8(4) yes . . .
Br1 C1 C3 117.9(4) yes . . .
C2 C1 C3 122.4(4) yes . . .
C1 C2 C4 117.4(4) yes . . .
C1 C3 C5 120.0(5) yes . . .
C2 C4 C6 121.1(5) yes . . .
C2 C4 C7 131.6(4) yes . . .
C6 C4 C7 107.3(3) yes . . .
C3 C5 C6 117.5(5) yes . . .
N1 C6 C4 110.1(4) yes . . .
N1 C6 C5 128.3(4) yes . . .
C4 C6 C5 121.6(4) yes . . .
O1 C7 C4 130.1(4) yes . . .
O1 C7 C8 125.3(4) yes . . .
C4 C7 C8 104.6(4) yes . . .
N1 C8 C7 108.6(4) yes . . .
N1 C8 C8 126.2(4) yes . . 3_575
C7 C8 C8 125.2(5) yes . . 3_575
C6 N1 H4 122(4) no . . .
C8 N1 H4 129(4) no . . .
C1 C2 H1 129(3) no . . .
C4 C2 H1 113(3) no . . .
C1 C3 H2 121(3) no . . .
C5 C3 H2 119(3) no . . .
C3 C5 H3 126(3) no . . .
C6 C5 H3 115(4) no . . .

loop_
_geom_bond_atom_site_label_1
_geom_bond_atom_site_label_2
_geom_bond_distance
_geom_bond_publ_flag
_geom_bond_site_symmetry_1
_geom_bond_site_symmetry_2
Br1 C1 1.902(4) yes . .
O1 C7 1.229(6) yes . .
N1 C6 1.393(5) yes . .
N1 C8 1.373(7) yes . .
C1 C2 1.382(7) yes . .
C1 C3 1.400(7) yes . .
C2 C4 1.376(6) yes . .
C3 C5 1.403(6) yes . .
C4 C6 1.409(6) yes . .
C4 C7 1.463(7) yes . .
C5 C6 1.378(7) yes . .
C7 C8 1.487(5) yes . .
C8 C8 1.364(6) yes . 3_575
N1 H4 0.86(5) no . .
C2 H1 0.99(6) no . .
C3 H2 0.97(5) no . .
C5 H3 0.92(5) no . .

loop_
_geom_contact_atom_site_label_1
_geom_contact_atom_site_label_2
_geom_contact_distance
_geom_contact_publ_flag
_geom_contact_site_symmetry_1
_geom_contact_site_symmetry_2
O1 N1 3.501(6) no . .
O1 N1 2.911(5) no . 3_575
O1 C2 3.169(6) no . .
O1 C6 3.517(6) no . .
O1 C8 2.985(5) no . 3_575
N1 C2 3.596(6) no . .
N1 C7 3.034(6) no . 3_575
C1 C6 2.740(6) no . .
C2 C5 2.842(7) no . .
C3 C4 2.765(7) no . .
C6 C8 3.579(7) no . 3_575
O1 O1 3.241(5) no . 2_545
O1 O1 3.241(5) no . 2_555
O1 N1 2.915(6) no . 4_565
O1 C2 3.476(6) no . 1_565
O1 C4 3.517(6) no . 1_565
O1 C5 3.413(6) no . 4_565
O1 C6 3.511(5) no . 4_565
O1 C7 3.593(7) no . 2_555
N1 O1 2.915(6) no . 4_564
N1 N1 3.480(7) no . 3_565
N1 C5 3.541(7) no . 1_565
N1 C8 3.395(7) no . 3_565
C2 O1 3.476(6) no . 1_545
C3 C4 3.447(7) no . 1_545
C4 O1 3.517(6) no . 1_545
C4 C3 3.447(7) no . 1_565
C5 O1 3.413(6) no . 4_564
C5 N1 3.541(7) no . 1_545
C5 C8 3.462(7) no . 1_545
C6 O1 3.511(5) no . 4_564
C6 C8 3.465(7) no . 1_545
C6 C8 3.560(7) no . 3_565
C7 O1 3.593(7) no . 2_545
C8 N1 3.395(7) no . 3_565
C8 C5 3.462(7) no . 1_565
C8 C6 3.465(7) no . 1_565
C8 C6 3.560(7) no . 3_565
Br1 H1 3.08(5) no . .
Br1 H2 2.91(4) no . .
O1 H1 2.93(5) no . .
O1 H4 2.44(5) no . 3_575
N1 H3 2.66(6) no . .
C1 H3 3.29(5) no . .
C2 H2 3.31(5) no . .
C3 H1 3.37(6) no . .
C4 H3 3.22(6) no . .
C4 H4 3.11(5) no . .
C5 H4 2.72(5) no . .
C6 H1 3.27(5) no . .
C6 H2 3.26(5) no . .
C7 H1 2.75(4) no . .
C7 H4 3.17(6) no . .
C7 H4 2.90(6) no . 3_575
C8 H4 2.75(6) no . 3_575
H2 H3 2.44(6) no . .
H3 H4 2.58(7) no . .
Br1 H2 3.48(5) no . 2_645
Br1 H2 3.12(5) no . 2_655
Br1 H2 3.43(5) no . 4_555
Br1 H3 3.56(7) no . 4_555
O1 H1 3.56(5) no . 1_565
O1 H3 2.70(5) no . 4_565
O1 H4 2.11(6) no . 4_565
N1 H1 3.30(6) no . 4_564
N1 H3 3.25(6) no . 1_565
C1 H3 3.47(6) no . 4_555
C2 H3 3.02(6) no . 4_555
C5 H1 3.21(5) no . 4_554
C5 H1 3.22(5) no . 4_564
C6 H1 3.39(6) no . 4_564
C7 H3 3.55(5) no . 4_565
C7 H4 3.40(5) no . 3_565
C7 H4 2.99(6) no . 4_565
C8 H3 3.43(6) no . 1_565
C8 H4 3.47(6) no . 3_565
H1 O1 3.56(5) no . 1_545
H1 N1 3.30(6) no . 4_565
H1 C5 3.21(5) no . 4_555
H1 C5 3.22(5) no . 4_565
H1 C6 3.39(6) no . 4_565
H1 H2 3.27(6) no . 4_555
H1 H3 2.47(8) no . 4_555
H1 H3 2.99(7) no . 4_565
H1 H4 3.00(8) no . 4_565
H2 Br1 3.12(5) no . 2_645
H2 Br1 3.48(5) no . 2_655
H2 Br1 3.43(5) no . 4_554
H2 H1 3.27(6) no . 4_554
H3 Br1 3.56(7) no . 4_554
H3 O1 2.70(5) no . 4_564
H3 N1 3.25(6) no . 1_545
H3 C1 3.47(6) no . 4_554
H3 C2 3.02(6) no . 4_554
H3 C7 3.55(5) no . 4_564
H3 C8 3.43(6) no . 1_545
H3 H1 2.47(8) no . 4_554
H3 H1 2.99(7) no . 4_564
H3 H4 3.37(7) no . 1_545
H4 O1 2.11(6) no . 4_564
H4 C7 3.40(5) no . 3_565
H4 C7 2.99(6) no . 4_564
H4 C8 3.47(6) no . 3_565
H4 H1 3.00(8) no . 4_564
H4 H3 3.37(7) no . 1_565

loop_
_geom_hbond_atom_site_label_D
_geom_hbond_atom_site_label_H
_geom_hbond_atom_site_label_A
_geom_hbond_site_symmetry_D
_geom_hbond_site_symmetry_H
_geom_hbond_site_symmetry_A
_geom_hbond_distance_DA
_geom_hbond_distance_DH
_geom_hbond_distance_HA
_geom_hbond_angle_DHA
_geom_hbond_publ_flag
N1 H4 O1 . . 3_575 2.911(5) 0.86(6) 2.44(5) 115(5) no
N1 H4 O1 . . 4_564 2.915(6) 0.86(6) 2.11(5) 154(5) no

loop_
_geom_torsion_atom_site_label_1
_geom_torsion_atom_site_label_2
_geom_torsion_atom_site_label_3
_geom_torsion_atom_site_label_4
_geom_torsion
_geom_torsion_publ_flag
_geom_torsion_site_symmetry_1
_geom_torsion_site_symmetry_2
_geom_torsion_site_symmetry_3
_geom_torsion_site_symmetry_4
C6 N1 C8 C7 -2.1(5) no . . . .
C6 N1 C8 C8 179.6(4) no . . . 3_575
C8 N1 C6 C4 1.2(5) no . . . .
C8 N1 C6 C5 -178.9(4) no . . . .
Br1 C1 C2 C4 179.9(3) no . . . .
Br1 C1 C3 C5 179.7(3) no . . . .
C2 C1 C3 C5 -0.2(8) no . . . .
C3 C1 C2 C4 -0.2(7) no . . . .
C1 C2 C4 C6 -0.0(7) no . . . .
C1 C2 C4 C7 -179.5(4) no . . . .
C1 C3 C5 C6 0.9(7) no . . . .
C2 C4 C6 N1 -179.3(4) no . . . .
C2 C4 C6 C5 0.8(7) no . . . .
C2 C4 C7 O1 -0.4(9) no . . . .
C2 C4 C7 C8 178.0(5) no . . . .
C6 C4 C7 O1 -179.9(5) no . . . .
C6 C4 C7 C8 -1.5(5) no . . . .
C7 C4 C6 N1 0.3(5) no . . . .
C7 C4 C6 C5 -179.6(4) no . . . .
C3 C5 C6 N1 178.9(5) no . . . .
C3 C5 C6 C4 -1.2(7) no . . . .
O1 C7 C8 N1 -179.2(4) no . . . .
O1 C7 C8 C8 -1.0(8) no . . . 3_575
C4 C7 C8 N1 2.2(5) no . . . .
C4 C7 C8 C8 -179.5(4) no . . . 3_575
N1 C8 C8 N1 -180.0(4) no . . 3_575 3_575
N1 C8 C8 C7 -2.0(8) no . . 3_575 3_575
C7 C8 C8 N1 2.0(8) no . . 3_575 3_575
C7 C8 C8 C7 -180.0(5) no . . 3_575 3_575
